data_7240793
loop_
_publ_author_name
'Shimoyama, Daisuke'
'Sekiya, Ryo'
'Maekawa, Hiroyuki'
'Kudo, Hiroto'
'HAINO, Takeharu'

_publ_section_title
;
 One-dimensional arrangement of NORIA in the solid-state
;
_journal_name_full CrystEngComm
_journal_paper_doi 10.1039/D0CE00650E
_journal_year 2020
_chemical_formula_moiety '(C102 H96 O24), 6(C5 H12), 10(C3 H7 N O), 2(C H Cl3), 2(H2 O)'
_chemical_formula_sum 'C164 H244 Cl6 N10 O36'
_chemical_formula_weight 3144.38
_space_group_IT_number 2
_space_group_name_Hall '-P 1'
_space_group_name_H-M_alt 'P -1'
_symmetry_cell_setting triclinic
_symmetry_Int_Tables_number 2
_symmetry_space_group_name_Hall '-P 1'
_symmetry_space_group_name_H-M 'P -1'
_atom_sites_solution_hydrogens geom
_audit_creation_date 2020-06-16T13:35:24-00:00
_audit_creation_method 'WinGX routine CIF_UPDATE'
_audit_update_record
;
2020-06-17 deposited with the CCDC.	2020-06-26 downloaded from the CCDC.
;
_cell_angle_alpha 69.268(7)
_cell_angle_beta 69.788(8)
_cell_angle_gamma 81.759(8)
_cell_formula_units_Z 1
_cell_length_a 15.207(9)
_cell_length_b 15.514(9)
_cell_length_c 19.951(12)
_cell_measurement_reflns_used 3375
_cell_measurement_temperature 93(2)
_cell_measurement_theta_max 22.52
_cell_measurement_theta_min 2.27
_cell_volume 4130(4)
_computing_cell_refinement 'Bruker SAINT'
_computing_data_collection 'Bruker APEX2'
_computing_structure_refinement 'SHELXL-2018/3 (Sheldrick, 2018)'
_computing_structure_solution 'SHELXT 2014/5 (Sheldrick, 2014)'
_diffrn_ambient_temperature 93(2)
_diffrn_measured_fraction_theta_full 0.958
_diffrn_measured_fraction_theta_max 0.958
_diffrn_measurement_device_type 'Bluker APEX-II CCD'
_diffrn_measurement_method '\w scans'
_diffrn_radiation_monochromator graphite
_diffrn_radiation_source 'sealed tube'
_diffrn_radiation_type MoK\a
_diffrn_radiation_wavelength 0.71073
_diffrn_reflns_av_R_equivalents 0.0439
_diffrn_reflns_av_unetI/netI 0.1396
_diffrn_reflns_Laue_measured_fraction_full 0.958
_diffrn_reflns_Laue_measured_fraction_max 0.958
_diffrn_reflns_limit_h_max 17
_diffrn_reflns_limit_h_min -17
_diffrn_reflns_limit_k_max 17
_diffrn_reflns_limit_k_min -18
_diffrn_reflns_limit_l_max 16
_diffrn_reflns_limit_l_min -23
_diffrn_reflns_number 18292
_diffrn_reflns_point_group_measured_fraction_full 0.958
_diffrn_reflns_point_group_measured_fraction_max 0.958
_diffrn_reflns_theta_full 25.084
_diffrn_reflns_theta_max 25.084
_diffrn_reflns_theta_min 1.77
_exptl_absorpt_coefficient_mu 0.181
_exptl_absorpt_correction_type none
_exptl_crystal_colour colorless
_exptl_crystal_density_diffrn 1.264
_exptl_crystal_description block
_exptl_crystal_F_000 1688
_exptl_crystal_size_max 0.25
_exptl_crystal_size_mid 0.2
_exptl_crystal_size_min 0.08
_refine_diff_density_max 0.758
_refine_diff_density_min -0.376
_refine_diff_density_rms 0.086
_refine_ls_extinction_method none
_refine_ls_goodness_of_fit_ref 1.268
_refine_ls_hydrogen_treatment constr
_refine_ls_matrix_type full
_refine_ls_number_parameters 671
_refine_ls_number_reflns 14061
_refine_ls_number_restraints 0
_refine_ls_restrained_S_all 1.268
_refine_ls_R_factor_all 0.2182
_refine_ls_R_factor_gt 0.1379
_refine_ls_shift/su_max 0
_refine_ls_shift/su_mean 0
_refine_ls_structure_factor_coef Fsqd
_refine_ls_weighting_details 'w=1/[\s^2^(Fo^2^)+(0.2000P)^2^] where P=(Fo^2^+2Fc^2^)/3'
_refine_ls_weighting_scheme calc
_refine_ls_wR_factor_gt 0.4028
_refine_ls_wR_factor_ref 0.4565
_reflns_Friedel_coverage 0
_reflns_number_gt 5544
_reflns_number_total 14061
_reflns_threshold_expression 'I > 2\s(I)'
_cod_data_source_file d0ce00650e2.cif
_cod_data_source_block platon_sq_CCDC4
_cod_database_code 7240793

loop_
_symmetry_equiv_pos_as_xyz
'x, y, z'
'-x, -y, -z'

loop_
_atom_site_label
_atom_site_type_symbol
_atom_site_fract_x
_atom_site_fract_y
_atom_site_fract_z
_atom_site_U_iso_or_equiv
_atom_site_adp_type
_atom_site_occupancy
_atom_site_site_symmetry_order
_atom_site_calc_flag
_atom_site_refinement_flags_posn
_atom_site_refinement_flags_adp
_atom_site_refinement_flags_occupancy
_atom_site_disorder_assembly
_atom_site_disorder_group
O6 O 0.2514(4) 0.2545(4) 0.8230(3) 0.0743(15) Uani 1 1 d . . . . .
H6 H 0.249236 0.311494 0.800319 0.112 Uiso 1 1 calc R U . . .
O5 O 0.0032(3) 0.1328(4) 0.7879(2) 0.0680(14) Uani 1 1 d . . . . .
H5 H -0.027908 0.15606 0.821489 0.102 Uiso 1 1 calc R U . . .
O4 O -0.0636(3) 0.1501(4) 0.6734(3) 0.0778(16) Uani 1 1 d . . . . .
H107 H -0.043126 0.12351 0.709977 0.117 Uiso 1 1 calc R U . . .
O3 O 0.0414(3) 0.3162(4) 0.4092(3) 0.0725(15) Uani 1 1 d . . . . .
H3 H -0.016174 0.315204 0.416071 0.109 Uiso 1 1 calc R U . . .
O8 O 0.1835(4) -0.3369(4) 0.9199(2) 0.0762(15) Uani 1 1 d . . . . .
H8 H 0.166021 -0.359157 0.967293 0.114 Uiso 1 1 calc R U . . .
O10 O 0.5416(5) -0.0865(4) 0.9313(3) 0.0897(18) Uani 1 1 d . . . . .
H10 H 0.540107 -0.139936 0.930432 0.135 Uiso 1 1 calc R U . . .
O7 O 0.4234(5) 0.2171(4) 0.8436(3) 0.0948(19) Uani 1 1 d . . . . .
H7 H 0.373469 0.238955 0.834237 0.142 Uiso 1 1 calc R U . . .
O9 O 0.4428(4) -0.2343(4) 0.9603(3) 0.0905(18) Uani 1 1 d . . . . .
H9 H 0.460524 -0.286785 0.983475 0.136 Uiso 1 1 calc R U . . .
O1 O 0.4005(4) 0.5536(4) 0.4240(4) 0.0892(18) Uani 1 1 d . . . . .
H1 H 0.391633 0.605127 0.39371 0.134 Uiso 1 1 calc R U . . .
O101 O 0.1216(4) 0.6033(4) 0.5710(3) 0.0919(19) Uani 1 1 d . . . . .
O11 O 0.8097(5) 0.4493(4) 0.1599(3) 0.114(3) Uani 1 1 d . . . . .
H11 H 0.852113 0.408232 0.162329 0.172 Uiso 1 1 calc R U . . .
O2 O 0.1534(4) 0.4570(4) 0.3753(4) 0.0965(19) Uani 1 1 d . . . . .
H2 H 0.129946 0.505279 0.385197 0.145 Uiso 1 1 calc R U . . .
O12 O 0.5824(5) 0.5667(4) 0.3347(3) 0.108(2) Uani 1 1 d . . . . .
H100 H 0.540501 0.552528 0.377121 0.162 Uiso 1 1 calc R U . . .
C29 C 0.4075(5) 0.4007(4) 0.4211(3) 0.0477(17) Uani 1 1 d . . . . .
C41 C 0.2563(5) 0.1330(4) 0.6959(3) 0.0518(18) Uani 1 1 d . . . . .
H9A H 0.300637 0.110478 0.658533 0.062 Uiso 1 1 calc R U . . .
N101 N 0.1587(5) 0.4518(5) 0.5912(4) 0.078(2) Uani 1 1 d . . . . .
C30 C 0.3645(5) 0.3346(5) 0.4115(3) 0.0509(17) Uani 1 1 d . . . . .
H37 H 0.395223 0.275929 0.416952 0.061 Uiso 1 1 calc R U . . .
C36 C 0.2900(5) 0.1774(5) 0.7294(4) 0.0558(18) Uani 1 1 d . . . . .
C46 C 0.7004(5) 0.3402(4) 0.2670(3) 0.0507(17) Uani 1 1 d . . . . .
C13 C 0.3907(5) -0.2026(4) 0.7882(3) 0.0533(17) Uani 1 1 d . . . . .
H23 H 0.418137 -0.174792 0.735167 0.064 Uiso 1 1 calc R U . . .
C47 C 0.6257(4) 0.3300(4) 0.3316(3) 0.0501(17) Uani 1 1 d . . . . .
H47 H 0.60047 0.27025 0.358559 0.06 Uiso 1 1 calc R U . . .
C4 C 0.4567(5) 0.0235(5) 0.7684(3) 0.0539(18) Uani 1 1 d . . . . .
H4 H 0.445395 0.009075 0.729597 0.065 Uiso 1 1 calc R U . . .
C25 C 0.2832(5) 0.3451(5) 0.3952(3) 0.0564(19) Uani 1 1 d . . . . .
C51 C 0.7655(4) -0.2699(5) 0.6069(3) 0.0525(18) Uani 1 1 d . . . . .
H52 H 0.794765 -0.298413 0.647796 0.063 Uiso 1 1 calc R U . . .
C40 C 0.1611(4) 0.1177(4) 0.7123(3) 0.0459(16) Uani 1 1 d . . . . .
C31 C 0.5017(4) 0.3847(5) 0.4365(3) 0.0521(17) Uani 1 1 d . . . . .
H35 H 0.505282 0.432008 0.458855 0.062 Uiso 1 1 calc R U . . .
C39 C 0.0981(5) 0.1482(5) 0.7687(4) 0.0525(17) Uani 1 1 d . . . . .
C16 C 0.2583(5) -0.2594(5) 0.7619(3) 0.0535(18) Uani 1 1 d . . . . .
H28 H 0.191652 -0.274723 0.792974 0.064 Uiso 1 1 calc R U . . .
C33 C 0.4352(4) 0.2813(4) 0.5717(3) 0.0505(17) Uani 1 1 d . . . . .
H33A H 0.372302 0.275628 0.569395 0.061 Uiso 1 1 calc R U . . .
H33B H 0.434253 0.336959 0.585271 0.061 Uiso 1 1 calc R U . . .
C32 C 0.5090(5) 0.2913(5) 0.4939(3) 0.0583(19) Uani 1 1 d . . . . .
H34A H 0.572364 0.282676 0.499057 0.07 Uiso 1 1 calc R U . . .
H34B H 0.500383 0.242544 0.475525 0.07 Uiso 1 1 calc R U . . .
C5 C 0.4936(5) -0.0421(5) 0.8174(4) 0.062(2) Uani 1 1 d . . . . .
C35 C 0.3951(5) 0.1909(5) 0.7149(3) 0.0545(18) Uani 1 1 d . . . . .
H14 H 0.39995 0.25152 0.720461 0.065 Uiso 1 1 calc R U . . .
C19 C 0.1020(4) 0.1402(5) 0.6018(4) 0.0539(18) Uani 1 1 d . . . . .
C42 C 0.5825(5) 0.4024(5) 0.3618(3) 0.0554(18) Uani 1 1 d . . . . .
C37 C 0.2217(5) 0.2072(5) 0.7868(4) 0.0599(19) Uani 1 1 d . . . . .
C3 C 0.4337(5) 0.1158(5) 0.7733(3) 0.0588(19) Uani 1 1 d . . . . .
C18 C 0.1253(4) 0.0707(5) 0.6713(4) 0.0517(17) Uani 1 1 d . . . . .
H7B H 0.064884 0.041736 0.70772 0.062 Uiso 1 1 calc R U . . .
C15 C 0.2551(5) -0.1675(4) 0.6964(4) 0.0605(19) Uani 1 1 d . . . . .
H29A H 0.320255 -0.147168 0.667509 0.073 Uiso 1 1 calc R U . . .
H29B H 0.22975 -0.181021 0.661746 0.073 Uiso 1 1 calc R U . . .
C34 C 0.4579(5) 0.1950(5) 0.6328(3) 0.0587(19) Uani 1 1 d . . . . .
H32A H 0.524642 0.195493 0.628573 0.07 Uiso 1 1 calc R U . . .
H32B H 0.448329 0.138867 0.623603 0.07 Uiso 1 1 calc R U . . .
C38 C 0.1276(6) 0.1951(5) 0.8039(4) 0.060(2) Uani 1 1 d . . . . .
H12 H 0.082888 0.219195 0.840078 0.072 Uiso 1 1 calc R U . . .
C8 C 0.4356(5) -0.1975(5) 0.8343(3) 0.061(2) Uani 1 1 d . . . . .
C17 C 0.1917(5) -0.0092(5) 0.6511(4) 0.0552(18) Uani 1 1 d . . . . .
H31A H 0.168811 -0.031134 0.619311 0.066 Uiso 1 1 calc R U . . .
H31B H 0.255019 0.015573 0.620549 0.066 Uiso 1 1 calc R U . . .
C7 C 0.5224(5) -0.1393(5) 0.8065(3) 0.0537(18) Uani 1 1 d . . . . .
H7A H 0.562009 -0.17186 0.839377 0.064 Uiso 1 1 calc R U . . .
C14 C 0.1998(5) -0.0902(4) 0.7182(3) 0.0545(18) Uani 1 1 d . . . . .
H14A H 0.229543 -0.070212 0.747138 0.065 Uiso 1 1 calc R U . . .
H14B H 0.136188 -0.111404 0.751758 0.065 Uiso 1 1 calc R U . . .
C50 C 0.7022(5) -0.1894(5) 0.6263(4) 0.0609(19) Uani 1 1 d . . . . .
H51A H 0.666939 -0.164208 0.58976 0.073 Uiso 1 1 calc R U . . .
H51B H 0.742999 -0.140146 0.618576 0.073 Uiso 1 1 calc R U . . .
C24 C 0.1710(5) 0.1719(5) 0.5326(3) 0.0528(18) Uani 1 1 d . . . . .
H202 H 0.233976 0.151747 0.529119 0.063 Uiso 1 1 calc R U . . .
C12 C 0.3053(5) -0.2473(5) 0.8151(3) 0.058(2) Uani 1 1 d . . . . .
C22 C 0.0606(5) 0.2608(5) 0.4728(4) 0.064(2) Uani 1 1 d . . . . .
C48 C 0.5857(5) -0.1262(5) 0.7221(4) 0.0592(19) Uani 1 1 d . . . . .
H49A H 0.546745 -0.098039 0.688592 0.071 Uiso 1 1 calc R U . . .
H49B H 0.635639 -0.082471 0.707892 0.071 Uiso 1 1 calc R U . . .
C23 C 0.1525(5) 0.2317(5) 0.4681(3) 0.0552(18) Uani 1 1 d . . . . .
C2 C 0.4437(6) 0.1298(5) 0.8335(4) 0.066(2) Uani 1 1 d . . . . .
C26 C 0.2376(6) 0.4361(5) 0.3895(4) 0.070(2) Uani 1 1 d . . . . .
C45 C 0.7379(6) 0.4271(6) 0.2261(4) 0.079(2) Uani 1 1 d . . . . .
C11 C 0.2671(6) -0.2934(5) 0.8948(4) 0.069(2) Uani 1 1 d . . . . .
C20 C 0.0111(5) 0.1756(5) 0.6068(4) 0.0604(19) Uani 1 1 d . . . . .
C49 C 0.6296(5) -0.2120(5) 0.7085(4) 0.069(2) Uani 1 1 d . . . . .
H50A H 0.580734 -0.252473 0.714452 0.083 Uiso 1 1 calc R U . . .
H50B H 0.662007 -0.245171 0.74615 0.083 Uiso 1 1 calc R U . . .
C6 C 0.5066(6) -0.0241(6) 0.8770(4) 0.073(2) Uani 1 1 d . . . . .
C43 C 0.6180(6) 0.4892(5) 0.3174(4) 0.069(2) Uani 1 1 d . . . . .
N131 N 0.8402(6) 0.0807(6) 0.0351(4) 0.110(3) Uani 1 1 d . . . . .
C21 C -0.0089(5) 0.2315(5) 0.5424(4) 0.070(2) Uani 1 1 d . . . . .
H201 H -0.072102 0.250551 0.545732 0.084 Uiso 1 1 calc R U . . .
C28 C 0.3605(6) 0.4880(5) 0.4156(4) 0.068(2) Uani 1 1 d . . . . .
C9 C 0.3951(6) -0.2429(5) 0.9129(4) 0.070(2) Uani 1 1 d . . . . .
O131 O 0.9029(5) 0.1652(6) -0.0874(4) 0.133(3) Uani 1 1 d . . . . .
C27 C 0.2758(6) 0.5008(6) 0.3999(5) 0.079(2) Uani 1 1 d . . . . .
H40 H 0.24372 0.558681 0.396509 0.095 Uiso 1 1 calc R U . . .
C1 C 0.4777(6) 0.0665(6) 0.8844(4) 0.074(2) Uani 1 1 d . . . . .
H1A H 0.48313 0.080561 0.925456 0.089 Uiso 1 1 calc R U . . .
C10 C 0.3145(6) -0.2881(5) 0.9401(4) 0.075(2) Uani 1 1 d . . . . .
H26 H 0.28941 -0.317627 0.99314 0.09 Uiso 1 1 calc R U . . .
C44 C 0.6965(7) 0.5023(6) 0.2496(4) 0.098(3) Uani 1 1 d . . . . .
H44 H 0.720489 0.562287 0.220715 0.117 Uiso 1 1 calc R U . . .
C132 C 0.7621(7) 0.0385(6) 0.1008(5) 0.103(3) Uani 1 1 d . . . . .
H13A H 0.784367 0.007969 0.144387 0.155 Uiso 1 1 calc R U . . .
H13B H 0.714884 0.086038 0.111604 0.155 Uiso 1 1 calc R U . . .
H13C H 0.734356 -0.007073 0.090875 0.155 Uiso 1 1 calc R U . . .
C103 C 0.1071(9) 0.5137(10) 0.5726(5) 0.130(5) Uani 1 1 d . . . . .
H103 H 0.056432 0.503656 0.558877 0.156 Uiso 1 1 calc R U . . .
C101 C 0.1682(10) 0.3584(7) 0.5912(6) 0.162(6) Uani 1 1 d . . . . .
H10A H 0.21919 0.326759 0.610789 0.243 Uiso 1 1 calc R U . . .
H10B H 0.109471 0.326405 0.623232 0.243 Uiso 1 1 calc R U . . .
H10C H 0.182361 0.35825 0.539401 0.243 Uiso 1 1 calc R U . . .
C133 C 0.8436(8) 0.1244(9) -0.0290(5) 0.132(5) Uani 1 1 d . . . . .
H133 H 0.784303 0.128029 -0.035906 0.158 Uiso 1 1 calc R U . . .
C102 C 0.2442(9) 0.4601(9) 0.6134(7) 0.146(5) Uani 1 1 d . . . . .
H10D H 0.232617 0.510374 0.634556 0.219 Uiso 1 1 calc R U . . .
H10E H 0.30004 0.473045 0.568477 0.219 Uiso 1 1 calc R U . . .
H10F H 0.254115 0.402107 0.651207 0.219 Uiso 1 1 calc R U . . .
C131 C 0.9245(12) 0.1011(12) 0.0626(10) 0.212(7) Uani 1 1 d . . . . .
H13D H 0.915815 0.062539 0.115218 0.317 Uiso 1 1 calc R U . . .
H13E H 0.985662 0.086466 0.030293 0.317 Uiso 1 1 calc R U . . .
H13F H 0.921664 0.166221 0.058382 0.317 Uiso 1 1 calc R U . . .

loop_
_atom_site_aniso_label
_atom_site_aniso_U_11
_atom_site_aniso_U_22
_atom_site_aniso_U_33
_atom_site_aniso_U_23
_atom_site_aniso_U_13
_atom_site_aniso_U_12
O6 0.095(4) 0.081(3) 0.034(3) -0.026(3) 0.013(3) -0.029(3)
O5 0.048(3) 0.097(4) 0.037(3) -0.025(3) 0.017(2) -0.002(3)
O4 0.039(3) 0.128(5) 0.036(3) -0.011(3) 0.007(2) -0.001(3)
O3 0.058(3) 0.102(4) 0.040(3) -0.001(3) -0.015(3) -0.010(3)
O8 0.072(4) 0.098(4) 0.029(2) -0.002(3) 0.017(2) -0.042(3)
O10 0.118(5) 0.104(4) 0.044(3) -0.011(3) -0.037(3) 0.000(4)
O7 0.136(6) 0.092(4) 0.061(4) -0.026(4) -0.033(4) -0.011(4)
O9 0.104(5) 0.112(5) 0.037(3) 0.000(3) -0.015(3) -0.030(4)
O1 0.091(4) 0.067(3) 0.103(5) -0.025(4) -0.024(4) -0.007(3)
O101 0.101(5) 0.074(4) 0.084(4) -0.013(4) -0.024(4) 0.002(3)
O11 0.128(6) 0.087(4) 0.065(4) -0.026(3) 0.068(4) -0.055(4)
O2 0.083(4) 0.086(4) 0.110(5) -0.006(4) -0.042(4) -0.008(3)
O12 0.131(6) 0.074(4) 0.077(4) -0.033(4) 0.043(4) -0.043(4)
C29 0.055(4) 0.046(4) 0.019(3) 0.004(3) 0.005(3) -0.009(3)
C41 0.059(5) 0.063(4) 0.020(3) -0.013(3) 0.003(3) -0.003(3)
N101 0.078(5) 0.090(5) 0.047(4) -0.018(4) -0.003(4) 0.000(4)
C30 0.058(5) 0.061(4) 0.014(3) 0.002(3) -0.001(3) -0.004(3)
C36 0.065(5) 0.057(4) 0.028(3) -0.005(3) 0.000(3) -0.012(3)
C46 0.069(5) 0.050(4) 0.013(3) 0.002(3) 0.006(3) -0.019(3)
C13 0.057(5) 0.063(4) 0.021(3) -0.001(3) 0.005(3) -0.021(3)
C47 0.054(4) 0.053(4) 0.021(3) 0.007(3) -0.002(3) -0.009(3)
C4 0.057(4) 0.076(5) 0.018(3) -0.005(4) 0.000(3) -0.025(4)
C25 0.069(5) 0.063(5) 0.016(3) 0.009(3) -0.008(3) -0.011(4)
C51 0.041(4) 0.081(5) 0.024(3) -0.010(3) -0.004(3) -0.001(3)
C40 0.040(4) 0.055(4) 0.030(3) -0.006(3) 0.000(3) -0.010(3)
C31 0.046(4) 0.072(5) 0.027(3) -0.005(3) -0.004(3) -0.019(3)
C39 0.056(5) 0.065(4) 0.029(3) -0.009(3) -0.006(3) -0.014(3)
C16 0.054(4) 0.066(4) 0.022(3) -0.001(3) 0.002(3) -0.016(3)
C33 0.048(4) 0.061(4) 0.031(3) -0.014(3) 0.005(3) -0.015(3)
C32 0.059(5) 0.070(5) 0.025(3) -0.002(3) 0.004(3) -0.016(3)
C5 0.081(5) 0.066(5) 0.022(3) -0.004(4) -0.004(4) -0.012(4)
C35 0.058(5) 0.075(5) 0.024(3) -0.016(3) 0.002(3) -0.017(3)
C19 0.035(4) 0.073(5) 0.041(4) -0.013(4) 0.004(3) -0.020(3)
C42 0.060(5) 0.066(5) 0.022(3) -0.009(3) 0.007(3) -0.011(3)
C37 0.060(5) 0.069(5) 0.029(4) -0.010(4) 0.009(4) -0.012(4)
C3 0.078(5) 0.072(5) 0.018(3) -0.008(3) -0.004(3) -0.026(4)
C18 0.037(4) 0.068(4) 0.034(3) -0.007(3) -0.002(3) -0.004(3)
C15 0.062(5) 0.061(4) 0.038(4) -0.009(4) 0.010(3) -0.018(3)
C34 0.062(5) 0.074(5) 0.025(3) -0.007(4) 0.003(3) -0.020(4)
C38 0.071(5) 0.059(4) 0.032(4) -0.016(4) 0.008(4) -0.006(4)
C8 0.068(5) 0.073(5) 0.018(3) -0.001(3) 0.003(3) -0.008(4)
C17 0.050(4) 0.071(5) 0.032(3) -0.010(4) -0.001(3) -0.013(3)
C7 0.048(4) 0.075(5) 0.029(3) -0.018(4) 0.006(3) -0.014(3)
C14 0.050(4) 0.068(4) 0.033(3) -0.017(4) 0.005(3) -0.006(3)
C50 0.052(4) 0.072(5) 0.037(4) -0.001(4) -0.001(3) -0.012(3)
C24 0.043(4) 0.070(4) 0.029(3) -0.006(3) -0.001(3) -0.004(3)
C12 0.071(5) 0.058(4) 0.017(3) 0.002(3) 0.009(3) -0.005(4)
C22 0.041(4) 0.087(5) 0.046(4) -0.013(4) 0.003(4) -0.010(4)
C48 0.049(4) 0.067(5) 0.046(4) -0.013(4) 0.001(3) -0.013(3)
C23 0.057(5) 0.075(5) 0.028(3) -0.017(4) 0.000(3) -0.018(4)
C2 0.090(6) 0.065(5) 0.034(4) -0.007(4) -0.011(4) -0.022(4)
C26 0.076(6) 0.060(5) 0.058(5) 0.007(4) -0.028(5) -0.001(4)
C45 0.107(7) 0.079(6) 0.032(4) -0.020(4) 0.019(4) -0.043(5)
C11 0.081(6) 0.068(5) 0.033(4) 0.002(4) 0.002(4) -0.028(4)
C20 0.049(5) 0.094(5) 0.027(4) -0.016(4) 0.000(3) -0.009(4)
C49 0.065(5) 0.084(5) 0.035(4) -0.012(4) 0.006(4) -0.005(4)
C6 0.087(6) 0.087(6) 0.031(4) -0.002(4) -0.011(4) -0.027(5)
C43 0.085(6) 0.049(4) 0.050(4) -0.017(4) 0.016(4) -0.026(4)
N131 0.085(6) 0.129(7) 0.050(5) -0.003(5) 0.022(4) 0.022(5)
C21 0.046(5) 0.092(6) 0.065(5) -0.029(5) -0.009(4) 0.004(4)
C28 0.072(6) 0.060(5) 0.059(5) -0.003(4) -0.020(4) -0.009(4)
C9 0.071(6) 0.080(5) 0.033(4) -0.001(4) 0.002(4) -0.018(4)
O131 0.120(6) 0.183(7) 0.055(4) -0.042(5) 0.027(4) -0.015(5)
C27 0.086(6) 0.062(5) 0.082(6) 0.001(5) -0.044(5) -0.002(4)
C1 0.096(6) 0.081(6) 0.035(4) -0.016(4) -0.002(4) -0.027(5)
C10 0.100(7) 0.081(5) 0.023(4) 0.018(4) -0.018(4) -0.033(5)
C44 0.144(9) 0.068(5) 0.045(5) -0.019(4) 0.030(5) -0.044(5)
C132 0.102(7) 0.098(7) 0.048(5) 0.007(5) 0.019(5) -0.001(5)
C103 0.126(9) 0.169(12) 0.038(5) 0.008(7) -0.018(6) 0.039(9)
C101 0.239(15) 0.076(7) 0.074(7) -0.009(6) 0.036(8) 0.029(8)
C133 0.100(8) 0.209(13) 0.024(5) -0.018(6) 0.024(5) 0.022(8)
C102 0.124(10) 0.173(12) 0.136(11) -0.022(9) -0.067(9) 0.003(9)
C131 0.171(16) 0.216(17) 0.188(18) -0.029(14) -0.010(14) -0.038(13)

loop_
_atom_type_symbol
_atom_type_description
_atom_type_scat_dispersion_real
_atom_type_scat_dispersion_imag
_atom_type_scat_source
C C 0.0033 0.0016 'International Tables Vol C Tables 4.2.6.8 and 6.1.1.4'
H H 0 0 'International Tables Vol C Tables 4.2.6.8 and 6.1.1.4'
O O 0.0106 0.006 'International Tables Vol C Tables 4.2.6.8 and 6.1.1.4'
N N 0.0061 0.0033 'International Tables Vol C Tables 4.2.6.8 and 6.1.1.4'
Cl Cl 0.1484 0.1585 'International Tables Vol C Tables 4.2.6.8 and 6.1.1.4'

loop_
_geom_angle_atom_site_label_1
_geom_angle_atom_site_label_2
_geom_angle_atom_site_label_3
_geom_angle
_geom_angle_site_symmetry_1
_geom_angle_site_symmetry_3
_geom_angle_publ_flag
C37 O6 H6 109.5 . . ?
C39 O5 H5 109.5 . . ?
C20 O4 H107 109.5 . . ?
C22 O3 H3 109.5 . . ?
C11 O8 H8 109.5 . . ?
C6 O10 H10 109.5 . . ?
C2 O7 H7 109.5 . . ?
C9 O9 H9 109.5 . . ?
C28 O1 H1 109.5 . . ?
C45 O11 H11 109.5 . . ?
C26 O2 H2 109.5 . . ?
C43 O12 H100 109.5 . . ?
C30 C29 C28 117.1(7) . . ?
C30 C29 C31 123.8(6) . . ?
C28 C29 C31 119.1(7) . . ?
C36 C41 C40 125.2(6) . . ?
C36 C41 H9A 117.4 . . ?
C40 C41 H9A 117.4 . . ?
C103 N101 C101 132.4(12) . . ?
C103 N101 C102 124.9(11) . . ?
C101 N101 C102 102.3(9) . . ?
C25 C30 C29 126.9(7) . . ?
C25 C30 H37 116.6 . . ?
C29 C30 H37 116.6 . . ?
C41 C36 C37 115.6(7) . . ?
C41 C36 C35 125.9(6) . . ?
C37 C36 C35 118.3(7) . . ?
C47 C46 C45 118.6(6) . . ?
C47 C46 C16 121.8(6) . 2_656 ?
C45 C46 C16 119.6(6) . 2_656 ?
C8 C13 C12 122.9(6) . . ?
C8 C13 H23 118.6 . . ?
C12 C13 H23 118.6 . . ?
C46 C47 C42 125.1(6) . . ?
C46 C47 H47 117.4 . . ?
C42 C47 H47 117.4 . . ?
C5 C4 C3 121.7(6) . . ?
C5 C4 H4 119.2 . . ?
C3 C4 H4 119.2 . . ?
C30 C25 C26 114.2(7) . . ?
C30 C25 C51 125.1(6) . 2_656 ?
C26 C25 C51 120.2(7) . 2_656 ?
C25 C51 C50 115.7(6) 2_656 . ?
C25 C51 C23 111.4(5) 2_656 2_656 ?
C50 C51 C23 109.8(5) . 2_656 ?
C25 C51 H52 106.4 2_656 . ?
C50 C51 H52 106.4 . . ?
C23 C51 H52 106.4 2_656 . ?
C39 C40 C41 116.4(6) . . ?
C39 C40 C18 119.8(6) . . ?
C41 C40 C18 123.8(6) . . ?
C32 C31 C42 113.2(5) . . ?
C32 C31 C29 112.5(5) . . ?
C42 C31 C29 109.9(5) . . ?
C32 C31 H35 107 . . ?
C42 C31 H35 107 . . ?
C29 C31 H35 107 . . ?
C38 C39 C40 121.1(7) . . ?
C38 C39 O5 120.4(6) . . ?
C40 C39 O5 118.4(6) . . ?
C46 C16 C12 113.3(5) 2_656 . ?
C46 C16 C15 112.5(5) 2_656 . ?
C12 C16 C15 111.9(5) . . ?
C46 C16 H28 106.2 2_656 . ?
C12 C16 H28 106.2 . . ?
C15 C16 H28 106.2 . . ?
C32 C33 C34 110.4(5) . . ?
C32 C33 H33A 109.6 . . ?
C34 C33 H33A 109.6 . . ?
C32 C33 H33B 109.6 . . ?
C34 C33 H33B 109.6 . . ?
H33A C33 H33B 108.1 . . ?
C31 C32 C33 111.8(5) . . ?
C31 C32 H34A 109.3 . . ?
C33 C32 H34A 109.3 . . ?
C31 C32 H34B 109.3 . . ?
C33 C32 H34B 109.3 . . ?
H34A C32 H34B 107.9 . . ?
C4 C5 C6 120.3(7) . . ?
C4 C5 C7 119.4(6) . . ?
C6 C5 C7 120.3(6) . . ?
C3 C35 C36 112.0(5) . . ?
C3 C35 C34 109.8(6) . . ?
C36 C35 C34 112.4(5) . . ?
C3 C35 H14 107.5 . . ?
C36 C35 H14 107.5 . . ?
C34 C35 H14 107.5 . . ?
C24 C19 C20 117.4(6) . . ?
C24 C19 C18 121.2(6) . . ?
C20 C19 C18 121.4(6) . . ?
C43 C42 C47 114.8(6) . . ?
C43 C42 C31 123.2(6) . . ?
C47 C42 C31 122.0(6) . . ?
C38 C37 O6 120.0(6) . . ?
C38 C37 C36 121.3(7) . . ?
O6 C37 C36 118.7(7) . . ?
C2 C3 C4 116.3(7) . . ?
C2 C3 C35 122.7(7) . . ?
C4 C3 C35 120.9(5) . . ?
C40 C18 C19 112.4(5) . . ?
C40 C18 C17 112.9(5) . . ?
C19 C18 C17 111.9(5) . . ?
C40 C18 H7B 106.4 . . ?
C19 C18 H7B 106.4 . . ?
C17 C18 H7B 106.4 . . ?
C14 C15 C16 116.9(5) . . ?
C14 C15 H29A 108.1 . . ?
C16 C15 H29A 108.1 . . ?
C14 C15 H29B 108.1 . . ?
C16 C15 H29B 108.1 . . ?
H29A C15 H29B 107.3 . . ?
C33 C34 C35 112.2(6) . . ?
C33 C34 H32A 109.2 . . ?
C35 C34 H32A 109.2 . . ?
C33 C34 H32B 109.2 . . ?
C35 C34 H32B 109.2 . . ?
H32A C34 H32B 107.9 . . ?
C37 C38 C39 120.2(7) . . ?
C37 C38 H12 119.9 . . ?
C39 C38 H12 119.9 . . ?
C13 C8 C9 117.4(7) . . ?
C13 C8 C7 123.2(6) . . ?
C9 C8 C7 119.2(7) . . ?
C14 C17 C18 114.7(5) . . ?
C14 C17 H31A 108.6 . . ?
C18 C17 H31A 108.6 . . ?
C14 C17 H31B 108.6 . . ?
C18 C17 H31B 108.6 . . ?
H31A C17 H31B 107.6 . . ?
C8 C7 C5 110.5(5) . . ?
C8 C7 C48 115.0(6) . . ?
C5 C7 C48 109.7(5) . . ?
C8 C7 H7A 107.1 . . ?
C5 C7 H7A 107.1 . . ?
C48 C7 H7A 107.1 . . ?
C15 C14 C17 112.6(5) . . ?
C15 C14 H14A 109.1 . . ?
C17 C14 H14A 109.1 . . ?
C15 C14 H14B 109.1 . . ?
C17 C14 H14B 109.1 . . ?
H14A C14 H14B 107.8 . . ?
C51 C50 C49 116.8(6) . . ?
C51 C50 H51A 108.1 . . ?
C49 C50 H51A 108.1 . . ?
C51 C50 H51B 108.1 . . ?
C49 C50 H51B 108.1 . . ?
H51A C50 H51B 107.3 . . ?
C19 C24 C23 123.0(6) . . ?
C19 C24 H202 118.5 . . ?
C23 C24 H202 118.5 . . ?
C13 C12 C11 118.2(7) . . ?
C13 C12 C16 122.5(5) . . ?
C11 C12 C16 118.8(7) . . ?
O3 C22 C23 119.0(6) . . ?
O3 C22 C21 122.2(6) . . ?
C23 C22 C21 118.8(7) . . ?
C49 C48 C7 114.3(6) . . ?
C49 C48 H49A 108.7 . . ?
C7 C48 H49A 108.7 . . ?
C49 C48 H49B 108.7 . . ?
C7 C48 H49B 108.7 . . ?
H49A C48 H49B 107.6 . . ?
C22 C23 C24 118.7(6) . . ?
C22 C23 C51 120.9(6) . 2_656 ?
C24 C23 C51 120.3(6) . 2_656 ?
C1 C2 C3 124.1(8) . . ?
C1 C2 O7 115.0(7) . . ?
C3 C2 O7 120.9(7) . . ?
C27 C26 O2 117.9(7) . . ?
C27 C26 C25 120.7(7) . . ?
O2 C26 C25 121.4(8) . . ?
O11 C45 C46 125.9(7) . . ?
O11 C45 C44 114.2(7) . . ?
C46 C45 C44 119.7(7) . . ?
C10 C11 O8 125.0(6) . . ?
C10 C11 C12 117.8(7) . . ?
O8 C11 C12 117.2(7) . . ?
C21 C20 O4 117.2(6) . . ?
C21 C20 C19 119.9(6) . . ?
O4 C20 C19 122.7(6) . . ?
C48 C49 C50 110.0(6) . . ?
C48 C49 H50A 109.7 . . ?
C50 C49 H50A 109.7 . . ?
C48 C49 H50B 109.7 . . ?
C50 C49 H50B 109.7 . . ?
H50A C49 H50B 108.2 . . ?
O10 C6 C5 125.3(8) . . ?
O10 C6 C1 117.0(7) . . ?
C5 C6 C1 117.7(7) . . ?
O12 C43 C42 123.1(6) . . ?
O12 C43 C44 115.4(7) . . ?
C42 C43 C44 121.5(7) . . ?
C133 N131 C132 131.0(10) . . ?
C133 N131 C131 115.5(11) . . ?
C132 N131 C131 109.6(9) . . ?
C20 C21 C22 121.8(7) . . ?
C20 C21 H201 119.1 . . ?
C22 C21 H201 119.1 . . ?
O1 C28 C27 123.8(7) . . ?
O1 C28 C29 118.6(7) . . ?
C27 C28 C29 117.6(8) . . ?
C10 C9 C8 121.0(8) . . ?
C10 C9 O9 122.8(6) . . ?
C8 C9 O9 116.1(7) . . ?
C26 C27 C28 123.6(8) . . ?
C26 C27 H40 118.2 . . ?
C28 C27 H40 118.2 . . ?
C2 C1 C6 119.8(7) . . ?
C2 C1 H1A 120.1 . . ?
C6 C1 H1A 120.1 . . ?
C9 C10 C11 122.7(7) . . ?
C9 C10 H26 118.6 . . ?
C11 C10 H26 118.6 . . ?
C45 C44 C43 120.1(7) . . ?
C45 C44 H44 120 . . ?
C43 C44 H44 120 . . ?
N131 C132 H13A 109.5 . . ?
N131 C132 H13B 109.5 . . ?
H13A C132 H13B 109.5 . . ?
N131 C132 H13C 109.5 . . ?
H13A C132 H13C 109.5 . . ?
H13B C132 H13C 109.5 . . ?
N101 C103 O101 119.4(12) . . ?
N101 C103 H103 120.3 . . ?
O101 C103 H103 120.3 . . ?
N101 C101 H10A 109.5 . . ?
N101 C101 H10B 109.5 . . ?
H10A C101 H10B 109.5 . . ?
N101 C101 H10C 109.5 . . ?
H10A C101 H10C 109.5 . . ?
H10B C101 H10C 109.5 . . ?
N131 C133 O131 137.0(12) . . ?
N131 C133 H133 111.5 . . ?
O131 C133 H133 111.5 . . ?
N101 C102 H10D 109.5 . . ?
N101 C102 H10E 109.5 . . ?
H10D C102 H10E 109.5 . . ?
N101 C102 H10F 109.5 . . ?
H10D C102 H10F 109.5 . . ?
H10E C102 H10F 109.5 . . ?
N131 C131 H13D 109.5 . . ?
N131 C131 H13E 109.5 . . ?
H13D C131 H13E 109.5 . . ?
N131 C131 H13F 109.5 . . ?
H13D C131 H13F 109.5 . . ?
H13E C131 H13F 109.5 . . ?

loop_
_geom_bond_atom_site_label_1
_geom_bond_atom_site_label_2
_geom_bond_distance
_geom_bond_site_symmetry_2
_geom_bond_publ_flag
O6 C37 1.399(8) . ?
O6 H6 0.84 . ?
O5 C39 1.392(8) . ?
O5 H5 0.84 . ?
O4 C20 1.388(8) . ?
O4 H107 0.84 . ?
O3 C22 1.358(8) . ?
O3 H3 0.84 . ?
O8 C11 1.375(9) . ?
O8 H8 0.84 . ?
O10 C6 1.380(9) . ?
O10 H10 0.84 . ?
O7 C2 1.415(9) . ?
O7 H7 0.84 . ?
O9 C9 1.424(9) . ?
O9 H9 0.84 . ?
O1 C28 1.342(9) . ?
O1 H1 0.84 . ?
O101 C103 1.426(15) . ?
O11 C45 1.359(8) . ?
O11 H11 0.84 . ?
O2 C26 1.375(9) . ?
O2 H2 0.84 . ?
O12 C43 1.356(8) . ?
O12 H100 0.84 . ?
C29 C30 1.391(9) . ?
C29 C28 1.424(9) . ?
C29 C31 1.536(9) . ?
C41 C36 1.359(9) . ?
C41 C40 1.406(9) . ?
C41 H9A 0.95 . ?
N101 C103 1.188(11) . ?
N101 C101 1.436(11) . ?
N101 C102 1.545(13) . ?
C30 C25 1.357(9) . ?
C30 H37 0.95 . ?
C36 C37 1.420(9) . ?
C36 C35 1.554(10) . ?
C46 C47 1.369(8) . ?
C46 C45 1.388(9) . ?
C46 C16 1.527(9) 2_656 ?
C13 C8 1.350(9) . ?
C13 C12 1.402(10) . ?
C13 H23 0.95 . ?
C47 C42 1.431(9) . ?
C47 H47 0.95 . ?
C4 C5 1.349(9) . ?
C4 C3 1.454(9) . ?
C4 H4 0.95 . ?
C25 C26 1.466(10) . ?
C25 C51 1.488(10) 2_656 ?
C51 C50 1.541(9) . ?
C51 C23 1.562(9) 2_656 ?
C51 H52 1 . ?
C40 C39 1.384(9) . ?
C40 C18 1.529(9) . ?
C31 C32 1.512(9) . ?
C31 C42 1.533(8) . ?
C31 H35 1 . ?
C39 C38 1.377(9) . ?
C16 C12 1.542(9) . ?
C16 C15 1.564(9) . ?
C16 H28 1 . ?
C33 C32 1.539(8) . ?
C33 C34 1.550(9) . ?
C33 H33A 0.99 . ?
C33 H33B 0.99 . ?
C32 H34A 0.99 . ?
C32 H34B 0.99 . ?
C5 C6 1.394(10) . ?
C5 C7 1.578(9) . ?
C35 C3 1.542(9) . ?
C35 C34 1.569(8) . ?
C35 H14 1 . ?
C19 C24 1.384(9) . ?
C19 C20 1.395(9) . ?
C19 C18 1.543(9) . ?
C42 C43 1.386(9) . ?
C37 C38 1.376(10) . ?
C3 C2 1.353(9) . ?
C18 C17 1.559(8) . ?
C18 H7B 1 . ?
C15 C14 1.472(8) . ?
C15 H29A 0.99 . ?
C15 H29B 0.99 . ?
C34 H32A 0.99 . ?
C34 H32B 0.99 . ?
C38 H12 0.95 . ?
C8 C9 1.417(9) . ?
C8 C7 1.531(10) . ?
C17 C14 1.505(8) . ?
C17 H31A 0.99 . ?
C17 H31B 0.99 . ?
C7 C48 1.580(9) . ?
C7 H7A 1 . ?
C14 H14A 0.99 . ?
C14 H14B 0.99 . ?
C50 C49 1.577(9) . ?
C50 H51A 0.99 . ?
C50 H51B 0.99 . ?
C24 C23 1.389(9) . ?
C24 H202 0.95 . ?
C12 C11 1.433(9) . ?
C22 C23 1.387(9) . ?
C22 C21 1.389(10) . ?
C48 C49 1.473(9) . ?
C48 H49A 0.99 . ?
C48 H49B 0.99 . ?
C2 C1 1.332(10) . ?
C26 C27 1.337(11) . ?
C45 C44 1.398(11) . ?
C11 C10 1.366(10) . ?
C20 C21 1.380(9) . ?
C49 H50A 0.99 . ?
C49 H50B 0.99 . ?
C6 C1 1.455(11) . ?
C43 C44 1.433(10) . ?
N131 C133 1.202(11) . ?
N131 C132 1.448(10) . ?
N131 C131 1.664(18) . ?
C21 H201 0.95 . ?
C28 C27 1.399(11) . ?
C9 C10 1.345(11) . ?
O131 C133 1.219(11) . ?
C27 H40 0.95 . ?
C1 H1A 0.95 . ?
C10 H26 0.95 . ?
C44 H44 0.95 . ?
C132 H13A 0.98 . ?
C132 H13B 0.98 . ?
C132 H13C 0.98 . ?
C103 H103 0.95 . ?
C101 H10A 0.98 . ?
C101 H10B 0.98 . ?
C101 H10C 0.98 . ?
C133 H133 0.95 . ?
C102 H10D 0.98 . ?
C102 H10E 0.98 . ?
C102 H10F 0.98 . ?
C131 H13D 0.98 . ?
C131 H13E 0.98 . ?
C131 H13F 0.98 . ?
